data_7223634
loop_
_publ_author_name
'Zhao, Jie'
'Wang, Xin'
'Zhao, Jing'
'Luo, Rui'
'Shen, Xuan'
'Zhu, Dunru'
'Jing, Su'

_publ_section_title
;
 [Ln4@Ln4] matryoshka tetrahedron: a novel secondary building unit
;
_journal_issue 6
_journal_name_full CrystEngComm
_journal_page_first 863
_journal_paper_doi 10.1039/C5CE02417J
_journal_volume 18
_journal_year 2016
_chemical_formula_moiety '2(C40 H34 Gd2 O18), 2(C1.50 H3.50 N0.50 O0.50)'
_chemical_formula_sum 'C83 H75 Gd4 N O37'
_chemical_formula_weight 2307.44
_chemical_name_systematic
; 
 ? 
;
_space_group_IT_number 86
_symmetry_cell_setting tetragonal
_symmetry_space_group_name_Hall '-P 4bc'
_symmetry_space_group_name_H-M 'P 42/n :2'
_atom_sites_solution_hydrogens geom
_atom_sites_solution_primary direct
_atom_sites_solution_secondary difmap
_audit_creation_method SHELXL-97
_audit_update_record
;
2014-04-21 deposited with the CCDC.
2015-12-29 downloaded from the CCDC.
;
_cell_angle_alpha 90.00
_cell_angle_beta 90.00
_cell_angle_gamma 90.00
_cell_formula_units_Z 4
_cell_length_a 21.2232(6)
_cell_length_b 21.2232(6)
_cell_length_c 19.3460(11)
_cell_measurement_reflns_used 9959
_cell_measurement_temperature 150(2)
_cell_measurement_theta_max 26.597
_cell_measurement_theta_min 2.314
_cell_volume 8713.9(6)
_computing_cell_refinement 'SAINT (Bruker, 2005)'
_computing_data_collection 'APEX2 (Bruker, 2005)'
_computing_data_reduction SAINT
_computing_molecular_graphics SHELXTL
_computing_publication_material SHELXTL
_computing_structure_refinement 'SHELXL-97 (Sheldrick, 2008)'
_computing_structure_solution 'SHELXS-97 (Sheldrick, 2008)'
_diffrn_ambient_temperature 150(2)
_diffrn_measured_fraction_theta_full 0.998
_diffrn_measured_fraction_theta_max 0.998
_diffrn_measurement_device_type 'Bruker Apex2 CCD'
_diffrn_measurement_method '\w scans'
_diffrn_radiation_monochromator graphite
_diffrn_radiation_source 'fine-focus sealed tube'
_diffrn_radiation_type MoK\a
_diffrn_radiation_wavelength 0.71073
_diffrn_reflns_av_R_equivalents 0.0725
_diffrn_reflns_av_sigmaI/netI 0.0370
_diffrn_reflns_limit_h_max 25
_diffrn_reflns_limit_h_min -25
_diffrn_reflns_limit_k_max 25
_diffrn_reflns_limit_k_min -25
_diffrn_reflns_limit_l_max 23
_diffrn_reflns_limit_l_min -23
_diffrn_reflns_number 61506
_diffrn_reflns_theta_full 25.05
_diffrn_reflns_theta_max 25.05
_diffrn_reflns_theta_min 1.42
_exptl_absorpt_coefficient_mu 3.095
_exptl_absorpt_correction_T_max 0.6891
_exptl_absorpt_correction_T_min 0.5765
_exptl_absorpt_correction_type multi-scan
_exptl_absorpt_process_details '(SADABS; Sheldrick, 2003)'
_exptl_crystal_colour Colorless
_exptl_crystal_density_diffrn 1.759
_exptl_crystal_density_method 'not measured'
_exptl_crystal_description Block
_exptl_crystal_F_000 4528
_exptl_crystal_size_max 0.20
_exptl_crystal_size_mid 0.15
_exptl_crystal_size_min 0.13
_refine_diff_density_max 1.383
_refine_diff_density_min -1.288
_refine_diff_density_rms 0.154
_refine_ls_extinction_method none
_refine_ls_goodness_of_fit_ref 1.071
_refine_ls_hydrogen_treatment constr
_refine_ls_matrix_type full
_refine_ls_number_parameters 595
_refine_ls_number_reflns 7699
_refine_ls_number_restraints 34
_refine_ls_restrained_S_all 1.077
_refine_ls_R_factor_all 0.0438
_refine_ls_R_factor_gt 0.0329
_refine_ls_shift/su_max 0.006
_refine_ls_shift/su_mean 0.000
_refine_ls_structure_factor_coef Fsqd
_refine_ls_weighting_details 'calc w=1/[\s^2^(Fo^2^)+(0.0421P)^2^+19.3444P] where P=(Fo^2^+2Fc^2^)/3'
_refine_ls_weighting_scheme calc
_refine_ls_wR_factor_gt 0.0825
_refine_ls_wR_factor_ref 0.0874
_reflns_number_gt 6368
_reflns_number_total 7699
_reflns_threshold_expression >2sigma(I)
_cod_data_source_file c5ce02417j2.cif
_cod_data_source_block L1-Gd
_cod_depositor_comments
;
The following automatic conversions were performed:

'_symmetry_cell_setting' value 'Tetragonal' changed to 'tetragonal'
according to
/usr/data/users/saulius/crontab/automatic-downloads/rss-feeds/RSC/lib/dictionaries/cif_core.dic
dictionary named 'cif_core.dic' version 2.4.2 from 2011-04-26.

'_exptl_absorpt_correction_type' value 'multi-scan ' changed to
'multi-scan' according to
/usr/data/users/saulius/crontab/automatic-downloads/rss-feeds/RSC/lib/dictionaries/cif_core.dic
dictionary named 'cif_core.dic' version 2.4.2 from 2011-04-26.

Automatic conversion script
Id: cif_fix_values 4268 2015-11-12 08:31:59Z antanas 

 Adding full bibliography for 7223633--7223635.cif.
;
_cod_original_sg_symbol_Hall '-P 4bc   '
_cod_original_sg_symbol_H-M 'P 42/n'
_cod_database_code 7223634

loop_
_symmetry_equiv_pos_as_xyz
'x, y, z'
'-x+1/2, -y+1/2, z'
'-y, x+1/2, z+1/2'
'y+1/2, -x, z+1/2'
'-x, -y, -z'
'x-1/2, y-1/2, -z'
'y, -x-1/2, -z-1/2'
'-y-1/2, x, -z-1/2'

loop_
_atom_site_label
_atom_site_type_symbol
_atom_site_fract_x
_atom_site_fract_y
_atom_site_fract_z
_atom_site_U_iso_or_equiv
_atom_site_adp_type
_atom_site_occupancy
_atom_site_symmetry_multiplicity
_atom_site_calc_flag
_atom_site_refinement_flags
_atom_site_disorder_assembly
_atom_site_disorder_group
Gd1 Gd 1.193696(10) 0.178382(10) 0.179101(12) 0.01470(8) Uani 1 1 d . . .
Gd2 Gd 1.069406(10) 0.064450(11) 0.069368(12) 0.01588(8) Uani 1 1 d . . .
O1 O 1.25005(16) 0.10795(16) 0.10809(18) 0.0254(8) Uani 1 1 d . . .
O1W O 1.08619(16) 0.20396(16) 0.20519(19) 0.0279(8) Uani 1 1 d . . .
H1WB H 1.0576 0.1862 0.1832 0.042 Uiso 1 1 d R . .
H1WA H 1.0828 0.2425 0.1989 0.042 Uiso 1 1 d R . .
O2 O 1.17965(17) 0.04476(18) 0.0586(2) 0.0319(9) Uani 1 1 d . . .
O2W O 1.09025(18) -0.04779(17) 0.0720(2) 0.0361(10) Uani 1 1 d . . .
H2WB H 1.0728 -0.0662 0.0393 0.054 Uiso 1 1 d R . .
H2WA H 1.1291 -0.0508 0.0680 0.054 Uiso 1 1 d R . .
O3 O 1.56523(16) -0.09953(17) -0.31660(17) 0.0243(8) Uani 1 1 d . . .
O4 O 1.58425(16) -0.17727(16) -0.24619(19) 0.0262(8) Uani 1 1 d . . .
O5 O 1.45610(18) -0.11083(19) -0.02949(18) 0.0340(9) Uani 1 1 d . . .
O6 O 1.29424(17) -0.06079(19) -0.1391(2) 0.0361(10) Uani 1 1 d . . .
O7 O 1.1823(2) 0.24007(18) 0.07832(19) 0.0363(10) Uani 1 1 d . . .
O8 O 1.11765(16) 0.16190(16) 0.06045(17) 0.0238(8) Uani 1 1 d . . .
O9 O 1.0534(2) 0.41973(19) -0.4532(2) 0.0369(10) Uani 1 1 d . . .
O10 O 0.98791(18) 0.47945(17) -0.3948(2) 0.0339(9) Uani 1 1 d . . .
O11 O 0.9859(3) 0.3834(3) -0.1559(3) 0.0382(14) Uani 0.641(6) 1 d P A 1
C31 C 0.9350(5) 0.4267(6) -0.1542(6) 0.057(3) Uani 0.641(6) 1 d P A 1
H31A H 0.9493 0.4679 -0.1708 0.085 Uiso 0.641(6) 1 calc PR A 1
H31B H 0.9196 0.4308 -0.1067 0.085 Uiso 0.641(6) 1 calc PR A 1
H31C H 0.9009 0.4114 -0.1840 0.085 Uiso 0.641(6) 1 calc PR A 1
O11A O 1.1549(6) 0.2866(5) -0.2684(5) 0.0382(14) Uani 0.359(6) 1 d P A 2
C31A C 1.1939(8) 0.2784(9) -0.3267(10) 0.045(5) Uani 0.359(6) 1 d P A 2
H31D H 1.2261 0.2465 -0.3165 0.067 Uiso 0.359(6) 1 calc PR A 2
H31E H 1.2145 0.3184 -0.3380 0.067 Uiso 0.359(6) 1 calc PR A 2
H31F H 1.1684 0.2645 -0.3660 0.067 Uiso 0.359(6) 1 calc PR A 2
O12 O 1.01024(19) 0.2323(2) -0.1680(2) 0.0392(10) Uani 1 1 d . . .
O13 O 0.97798(16) 0.12013(17) 0.01991(19) 0.0274(8) Uani 1 1 d . . .
O14 O 0.99840(16) 0.14492(17) 0.1280(2) 0.0301(9) Uani 1 1 d . . .
O15 O 0.8069(3) 0.2838(3) 0.1909(4) 0.092(2) Uani 1 1 d . . .
O16 O 1.29761(14) 0.20632(14) 0.20106(17) 0.0168(7) Uani 1 1 d . . .
H16D H 1.3081 0.1766 0.1701 0.025 Uiso 1 1 d R . .
C1 C 1.2346(2) 0.0662(2) 0.0644(3) 0.0216(11) Uani 1 1 d . . .
C2 C 1.2840(2) 0.0392(2) 0.0169(3) 0.0217(11) Uani 1 1 d . . .
C3 C 1.3484(2) 0.0466(3) 0.0298(3) 0.0275(12) Uani 1 1 d . . .
H3A H 1.3624 0.0711 0.0680 0.033 Uiso 1 1 calc R . .
C4 C 1.3918(2) 0.0180(3) -0.0138(3) 0.0270(12) Uani 1 1 d . . .
H4A H 1.4354 0.0225 -0.0042 0.032 Uiso 1 1 calc R . .
C5 C 1.3735(2) -0.0169(2) -0.0706(3) 0.0220(11) Uani 1 1 d . . .
C6 C 1.3088(2) -0.0242(2) -0.0836(3) 0.0244(12) Uani 1 1 d . . .
C7 C 1.2647(2) 0.0039(2) -0.0403(3) 0.0251(12) Uani 1 1 d . . .
H7A H 1.2211 -0.0010 -0.0496 0.030 Uiso 1 1 calc R . .
C8 C 1.4205(2) -0.0466(2) -0.1193(3) 0.0218(11) Uani 1 1 d . . .
C9 C 1.4227(2) -0.0284(2) -0.1886(3) 0.0252(12) Uani 1 1 d . . .
H9A H 1.3946 0.0033 -0.2044 0.030 Uiso 1 1 calc R . .
C10 C 1.4644(2) -0.0551(2) -0.2351(3) 0.0242(11) Uani 1 1 d . . .
H10A H 1.4645 -0.0422 -0.2822 0.029 Uiso 1 1 calc R . .
C11 C 1.5065(2) -0.1012(2) -0.2119(3) 0.0195(10) Uani 1 1 d . . .
C12 C 1.5045(2) -0.1212(2) -0.1434(3) 0.0232(11) Uani 1 1 d . . .
H12A H 1.5323 -0.1533 -0.1279 0.028 Uiso 1 1 calc R . .
C13 C 1.4618(2) -0.0941(2) -0.0977(3) 0.0245(11) Uani 1 1 d . . .
C14 C 1.5540(2) -0.1276(2) -0.2614(3) 0.0199(11) Uani 1 1 d . . .
C15 C 1.2312(3) -0.0628(4) -0.1617(4) 0.056(2) Uani 1 1 d . . .
H15A H 1.2282 -0.0893 -0.2030 0.084 Uiso 1 1 calc R . .
H15B H 1.2170 -0.0201 -0.1727 0.084 Uiso 1 1 calc R . .
H15C H 1.2047 -0.0804 -0.1250 0.084 Uiso 1 1 calc R . .
C16 C 1.4920(3) -0.1646(3) -0.0074(3) 0.0394(15) Uani 1 1 d . . .
H16A H 1.4821 -0.1741 0.0410 0.059 Uiso 1 1 calc R . .
H16B H 1.5371 -0.1553 -0.0117 0.059 Uiso 1 1 calc R . .
H16C H 1.4815 -0.2009 -0.0363 0.059 Uiso 1 1 calc R . .
C17 C 1.1423(2) 0.2134(2) 0.0415(3) 0.0214(11) Uani 1 1 d . . .
C18 C 1.1243(2) 0.2434(2) -0.0260(2) 0.0201(11) Uani 1 1 d . . .
C19 C 1.1571(3) 0.2972(3) -0.0463(3) 0.0326(13) Uani 1 1 d . . .
H19A H 1.1910 0.3129 -0.0191 0.039 Uiso 1 1 calc R . .
C20 C 1.1394(3) 0.3276(3) -0.1069(3) 0.0350(14) Uani 1 1 d . . .
H20A H 1.1614 0.3642 -0.1212 0.042 Uiso 1 1 calc R . .
C21 C 1.0899(3) 0.3052(3) -0.1470(3) 0.0283(12) Uani 1 1 d . . .
C22 C 1.0582(3) 0.2502(2) -0.1263(3) 0.0260(12) Uani 1 1 d . . .
C23 C 1.0749(2) 0.2197(2) -0.0653(3) 0.0233(11) Uani 1 1 d . . .
H23A H 1.0528 0.1831 -0.0508 0.028 Uiso 1 1 calc R . .
C24 C 1.0727(3) 0.3369(2) -0.2129(3) 0.0263(12) Uani 1 1 d . A .
C25 C 1.1082(3) 0.3290(3) -0.2714(3) 0.0308(13) Uani 1 1 d . . .
C26 C 1.0926(3) 0.3599(3) -0.3326(3) 0.0290(12) Uani 1 1 d . A .
H26A H 1.1175 0.3538 -0.3729 0.035 Uiso 1 1 calc R . .
C27 C 1.0409(2) 0.3995(2) -0.3345(2) 0.0196(11) Uani 1 1 d . . .
C28 C 1.0036(2) 0.4083(2) -0.2759(3) 0.0254(12) Uani 1 1 d . A .
H28A H 0.9681 0.4355 -0.2773 0.030 Uiso 1 1 calc R . .
C29 C 1.0194(3) 0.3763(3) -0.2151(3) 0.0282(12) Uani 1 1 d . . .
C30 C 1.0259(2) 0.4355(2) -0.3994(3) 0.0198(11) Uani 1 1 d . A .
C32 C 0.9751(3) 0.1778(3) -0.1484(3) 0.0421(16) Uani 1 1 d . . .
H32A H 0.9435 0.1686 -0.1839 0.063 Uiso 1 1 calc R . .
H32B H 0.9540 0.1857 -0.1042 0.063 Uiso 1 1 calc R . .
H32C H 1.0036 0.1418 -0.1437 0.063 Uiso 1 1 calc R . .
C33 C 0.9628(3) 0.1468(3) 0.0761(3) 0.0315(13) Uani 1 1 d . . .
C34 C 0.9000(3) 0.1791(3) 0.0809(3) 0.0414(15) Uani 1 1 d . . .
C35 C 0.8591(4) 0.1733(4) 0.0282(4) 0.0696(17) Uani 1 1 d . . .
H35A H 0.8707 0.1507 -0.0122 0.083 Uiso 1 1 calc R . .
C36 C 0.7991(4) 0.2009(5) 0.0329(5) 0.084(2) Uani 1 1 d . . .
H36A H 0.7701 0.1959 -0.0040 0.100 Uiso 1 1 calc R . .
C37 C 0.7816(4) 0.2351(5) 0.0908(5) 0.080(3) Uani 1 1 d . . .
C38 C 0.8249(4) 0.2432(5) 0.1405(5) 0.084(2) Uani 1 1 d . . .
C39 C 0.8838(4) 0.2155(4) 0.1373(4) 0.0696(17) Uani 1 1 d . . .
H39A H 0.9130 0.2214 0.1739 0.083 Uiso 1 1 calc R . .
C40 C 0.8533(5) 0.3092(5) 0.2339(6) 0.115(4) Uani 1 1 d U . .
H40A H 0.8375 0.3480 0.2552 0.173 Uiso 1 1 calc R . .
H40B H 0.8910 0.3186 0.2066 0.173 Uiso 1 1 calc R . .
H40C H 0.8639 0.2787 0.2701 0.173 Uiso 1 1 calc R . .
O17 O 0.7933(5) 0.1011(5) -0.1046(5) 0.062(3) Uani 0.50 1 d PDU . .
C41 C 0.7569(7) 0.0679(8) -0.1349(10) 0.100(4) Uani 0.50 1 d PDU . .
H41A H 0.7746 0.0310 -0.1550 0.120 Uiso 0.50 1 calc PR . .
N1 N 0.6933(7) 0.0755(8) -0.1448(9) 0.107(4) Uani 0.50 1 d PDU . .
C42 C 0.6750(14) 0.1319(11) -0.1040(13) 0.153(7) Uani 0.50 1 d PDU . .
H42A H 0.6718 0.1206 -0.0550 0.230 Uiso 0.50 1 calc PR . .
H42B H 0.6342 0.1476 -0.1203 0.230 Uiso 0.50 1 calc PR . .
H42C H 0.7070 0.1649 -0.1098 0.230 Uiso 0.50 1 calc PR . .
C43 C 0.6539(11) 0.0325(11) -0.1866(12) 0.119(7) Uani 0.50 1 d PDU . .
H43A H 0.6808 0.0015 -0.2098 0.178 Uiso 0.50 1 calc PR . .
H43B H 0.6307 0.0569 -0.2214 0.178 Uiso 0.50 1 calc PR . .
H43C H 0.6239 0.0106 -0.1564 0.178 Uiso 0.50 1 calc PR . .

loop_
_atom_site_aniso_label
_atom_site_aniso_U_11
_atom_site_aniso_U_22
_atom_site_aniso_U_33
_atom_site_aniso_U_23
_atom_site_aniso_U_13
_atom_site_aniso_U_12
Gd1 0.01626(13) 0.01561(13) 0.01224(13) -0.00107(9) -0.00092(9) -0.00023(9)
Gd2 0.01481(13) 0.02079(14) 0.01205(13) 0.00175(9) 0.00200(9) -0.00322(9)
O1 0.0245(19) 0.0259(19) 0.026(2) -0.0063(16) 0.0024(16) 0.0025(15)
O1W 0.0217(19) 0.0253(19) 0.037(2) -0.0108(17) -0.0042(16) -0.0004(15)
O2 0.0189(19) 0.033(2) 0.044(2) -0.0151(18) 0.0079(17) -0.0027(16)
O2W 0.032(2) 0.028(2) 0.048(3) -0.0049(19) -0.0055(19) -0.0015(17)
O3 0.029(2) 0.031(2) 0.0134(18) 0.0036(16) 0.0033(15) -0.0007(16)
O4 0.0223(19) 0.0264(19) 0.030(2) 0.0007(16) 0.0035(16) 0.0068(15)
O5 0.038(2) 0.047(2) 0.017(2) 0.0063(17) 0.0058(17) 0.0197(19)
O6 0.022(2) 0.049(3) 0.037(2) -0.025(2) -0.0009(17) 0.0035(17)
O7 0.056(3) 0.032(2) 0.020(2) 0.0044(17) -0.0165(19) -0.0188(19)
O8 0.0268(19) 0.0227(19) 0.0218(19) 0.0087(15) -0.0026(15) -0.0040(15)
O9 0.050(3) 0.046(2) 0.015(2) 0.0058(18) 0.0022(18) 0.010(2)
O10 0.042(2) 0.024(2) 0.035(2) 0.0117(17) -0.0060(19) 0.0103(18)
O11 0.056(4) 0.040(3) 0.019(3) 0.013(2) 0.010(3) 0.011(3)
C31 0.056(7) 0.081(9) 0.033(6) 0.011(6) 0.022(5) 0.023(6)
O11A 0.056(4) 0.040(3) 0.019(3) 0.013(2) 0.010(3) 0.011(3)
C31A 0.039(10) 0.044(11) 0.051(12) 0.013(9) -0.005(9) 0.005(8)
O12 0.042(2) 0.046(2) 0.030(2) 0.0147(19) -0.0194(19) -0.012(2)
O13 0.0225(19) 0.035(2) 0.025(2) 0.0004(17) -0.0047(16) 0.0038(16)
O14 0.0211(19) 0.033(2) 0.036(2) -0.0099(17) -0.0031(17) 0.0023(16)
O15 0.050(3) 0.080(4) 0.147(6) -0.056(4) 0.025(4) -0.003(3)
O16 0.0144(16) 0.0183(17) 0.0175(18) 0.0035(13) 0.0039(14) -0.0017(13)
C1 0.020(3) 0.023(3) 0.022(3) 0.002(2) 0.004(2) 0.001(2)
C2 0.022(3) 0.020(3) 0.023(3) -0.001(2) 0.003(2) 0.001(2)
C3 0.023(3) 0.033(3) 0.026(3) -0.007(2) -0.002(2) -0.001(2)
C4 0.016(3) 0.038(3) 0.027(3) -0.007(2) 0.003(2) 0.002(2)
C5 0.018(2) 0.025(3) 0.022(3) 0.002(2) 0.005(2) 0.005(2)
C6 0.024(3) 0.027(3) 0.023(3) -0.006(2) 0.003(2) 0.005(2)
C7 0.017(3) 0.029(3) 0.029(3) -0.005(2) 0.000(2) 0.002(2)
C8 0.017(2) 0.026(3) 0.022(3) -0.001(2) 0.003(2) 0.004(2)
C9 0.028(3) 0.025(3) 0.023(3) 0.004(2) 0.003(2) 0.011(2)
C10 0.027(3) 0.027(3) 0.019(3) 0.004(2) 0.005(2) 0.007(2)
C11 0.016(2) 0.020(2) 0.022(3) -0.002(2) 0.002(2) 0.0019(19)
C12 0.024(3) 0.025(3) 0.020(3) 0.004(2) 0.000(2) 0.008(2)
C13 0.029(3) 0.028(3) 0.017(3) 0.004(2) 0.002(2) 0.001(2)
C14 0.017(2) 0.023(3) 0.020(3) -0.001(2) -0.004(2) 0.001(2)
C15 0.031(4) 0.078(5) 0.060(5) -0.043(4) -0.007(3) 0.007(3)
C16 0.051(4) 0.047(4) 0.021(3) 0.007(3) -0.002(3) 0.020(3)
C17 0.029(3) 0.020(3) 0.015(3) 0.002(2) -0.001(2) 0.004(2)
C18 0.029(3) 0.021(3) 0.011(2) 0.001(2) -0.003(2) 0.003(2)
C19 0.044(3) 0.030(3) 0.023(3) 0.009(2) -0.009(3) -0.010(3)
C20 0.045(4) 0.032(3) 0.028(3) 0.017(3) -0.005(3) -0.016(3)
C21 0.036(3) 0.028(3) 0.020(3) 0.011(2) -0.002(2) 0.003(2)
C22 0.035(3) 0.027(3) 0.016(3) 0.001(2) -0.003(2) 0.003(2)
C23 0.030(3) 0.023(3) 0.017(3) 0.004(2) 0.001(2) 0.000(2)
C24 0.038(3) 0.026(3) 0.015(3) 0.007(2) -0.002(2) 0.001(2)
C25 0.033(3) 0.032(3) 0.027(3) 0.015(2) 0.000(2) 0.009(2)
C26 0.033(3) 0.035(3) 0.019(3) 0.006(2) 0.005(2) 0.007(2)
C27 0.027(3) 0.020(3) 0.012(3) 0.002(2) -0.002(2) -0.001(2)
C28 0.031(3) 0.020(3) 0.025(3) 0.004(2) 0.002(2) 0.004(2)
C29 0.040(3) 0.031(3) 0.014(3) 0.002(2) 0.004(2) -0.002(2)
C30 0.024(3) 0.017(2) 0.019(3) 0.004(2) -0.005(2) 0.000(2)
C32 0.040(4) 0.045(4) 0.042(4) 0.011(3) -0.020(3) -0.015(3)
C33 0.023(3) 0.024(3) 0.047(4) 0.001(3) -0.005(3) -0.002(2)
C34 0.031(3) 0.043(4) 0.050(4) -0.007(3) -0.006(3) 0.012(3)
C35 0.046(3) 0.095(5) 0.068(4) -0.022(3) -0.006(3) 0.032(3)
C36 0.056(4) 0.108(5) 0.086(5) -0.023(4) -0.011(3) 0.049(4)
C37 0.058(5) 0.103(7) 0.080(6) -0.005(5) -0.003(5) 0.057(5)
C38 0.056(4) 0.108(5) 0.086(5) -0.023(4) -0.011(3) 0.049(4)
C39 0.046(3) 0.095(5) 0.068(4) -0.022(3) -0.006(3) 0.032(3)
C40 0.100(7) 0.114(7) 0.132(8) -0.054(6) 0.006(6) 0.001(6)
O17 0.051(6) 0.078(7) 0.057(6) -0.005(5) -0.041(5) 0.012(5)
C41 0.103(9) 0.112(10) 0.085(9) 0.019(8) -0.005(8) 0.057(8)
N1 0.108(9) 0.122(10) 0.093(9) 0.003(7) -0.011(7) 0.050(8)
C42 0.166(15) 0.159(16) 0.134(15) 0.003(13) 0.012(13) 0.086(13)
C43 0.124(14) 0.137(15) 0.096(13) -0.008(12) -0.031(11) 0.011(12)

loop_
_atom_type_symbol
_atom_type_description
_atom_type_scat_dispersion_real
_atom_type_scat_dispersion_imag
_atom_type_scat_source
C C 0.0033 0.0016 'International Tables Vol C Tables 4.2.6.8 and 6.1.1.4'
H H 0.0000 0.0000 'International Tables Vol C Tables 4.2.6.8 and 6.1.1.4'
N N 0.0061 0.0033 'International Tables Vol C Tables 4.2.6.8 and 6.1.1.4'
O O 0.0106 0.0060 'International Tables Vol C Tables 4.2.6.8 and 6.1.1.4'
Gd Gd -0.1653 3.9035 'International Tables Vol C Tables 4.2.6.8 and 6.1.1.4'

loop_
_geom_angle_atom_site_label_1
_geom_angle_atom_site_label_2
_geom_angle_atom_site_label_3
_geom_angle
_geom_angle_site_symmetry_1
_geom_angle_site_symmetry_3
O16 Gd1 O1 77.68(12) . .
O16 Gd1 O7 96.12(12) . .
O1 Gd1 O7 85.54(14) . .
O16 Gd1 O16 70.23(13) . 7_676
O1 Gd1 O16 130.11(11) . 7_676
O7 Gd1 O16 134.00(12) . 7_676
O16 Gd1 O1W 143.78(12) . .
O1 Gd1 O1W 138.50(12) . .
O7 Gd1 O1W 87.19(14) . .
O16 Gd1 O1W 81.61(11) 7_676 .
O16 Gd1 O4 103.39(11) . 3_635
O1 Gd1 O4 84.29(12) . 3_635
O7 Gd1 O4 155.49(12) . 3_635
O16 Gd1 O4 67.88(11) 7_676 3_635
O1W Gd1 O4 85.77(12) . 3_635
O16 Gd1 O16 69.37(12) . 2_755
O1 Gd1 O16 133.25(11) . 2_755
O7 Gd1 O16 66.65(12) . 2_755
O16 Gd1 O16 67.46(12) 7_676 2_755
O1W Gd1 O16 79.18(11) . 2_755
O4 Gd1 O16 134.39(11) 3_635 2_755
O16 Gd1 O8 136.21(11) . .
O1 Gd1 O8 74.81(11) . .
O7 Gd1 O8 48.69(11) . .
O16 Gd1 O8 151.43(10) 7_676 .
O1W Gd1 O8 69.88(11) . .
O4 Gd1 O8 106.98(10) 3_635 .
O16 Gd1 O8 107.59(10) 2_755 .
O16 Gd1 C17 116.66(13) . .
O1 Gd1 C17 79.78(13) . .
O7 Gd1 C17 23.64(13) . .
O16 Gd1 C17 149.02(12) 7_676 .
O1W Gd1 C17 77.45(13) . .
O4 Gd1 C17 132.00(13) 3_635 .
O16 Gd1 C17 86.24(12) 2_755 .
O8 Gd1 C17 25.05(12) . .
O16 Gd1 Gd1 38.05(8) . 2_755
O1 Gd1 Gd1 100.66(8) . 2_755
O7 Gd1 Gd1 68.12(9) . 2_755
O16 Gd1 Gd1 76.29(8) 7_676 2_755
O1W Gd1 Gd1 114.20(8) . 2_755
O4 Gd1 Gd1 135.82(8) 3_635 2_755
O16 Gd1 Gd1 35.09(7) 2_755 2_755
O8 Gd1 Gd1 116.74(7) . 2_755
C17 Gd1 Gd1 91.75(10) . 2_755
O16 Gd1 Gd1 76.78(8) . 7_676
O1 Gd1 Gd1 154.18(8) . 7_676
O7 Gd1 Gd1 100.82(10) . 7_676
O16 Gd1 Gd1 34.16(7) 7_676 7_676
O1W Gd1 Gd1 67.20(8) . 7_676
O4 Gd1 Gd1 98.02(8) 3_635 7_676
O16 Gd1 Gd1 36.55(8) 2_755 7_676
O8 Gd1 Gd1 127.86(7) . 7_676
C17 Gd1 Gd1 115.38(9) . 7_676
Gd1 Gd1 Gd1 60.054(4) 2_755 7_676
O16 Gd1 Gd1 35.27(8) . 8_746
O1 Gd1 Gd1 96.34(9) . 8_746
O7 Gd1 Gd1 127.60(9) . 8_746
O16 Gd1 Gd1 38.38(7) 7_676 8_746
O1W Gd1 Gd1 119.91(9) . 8_746
O4 Gd1 Gd1 75.78(8) 3_635 8_746
O16 Gd1 Gd1 75.22(7) 2_755 8_746
O8 Gd1 Gd1 170.19(7) . 8_746
C17 Gd1 Gd1 150.58(10) . 8_746
Gd1 Gd1 Gd1 60.054(4) 2_755 8_746
Gd1 Gd1 Gd1 59.891(7) 7_676 8_746
O16 Gd1 H16D 21.6 . .
O1 Gd1 H16D 56.1 . .
O7 Gd1 H16D 92.9 . .
O16 Gd1 H16D 87.8 7_676 .
O1W Gd1 H16D 165.2 . .
O4 Gd1 H16D 99.7 3_635 .
O16 Gd1 H16D 87.3 2_755 .
O8 Gd1 H16D 120.6 . .
C17 Gd1 H16D 107.8 . .
Gd1 Gd1 H16D 52.8 2_755 .
Gd1 Gd1 H16D 98.3 7_676 .
Gd1 Gd1 H16D 49.7 8_746 .
O9 Gd2 O3 157.34(14) 8_745 3_635
O9 Gd2 O8 88.48(13) 8_745 .
O3 Gd2 O8 86.67(12) 3_635 .
O9 Gd2 O10 109.31(14) 8_745 4_565
O3 Gd2 O10 86.86(13) 3_635 4_565
O8 Gd2 O10 144.70(13) . 4_565
O9 Gd2 O2 78.21(14) 8_745 .
O3 Gd2 O2 79.19(13) 3_635 .
O8 Gd2 O2 73.51(12) . .
O10 Gd2 O2 138.65(14) 4_565 .
O9 Gd2 O2W 84.32(14) 8_745 .
O3 Gd2 O2W 86.33(13) 3_635 .
O8 Gd2 O2W 143.06(13) . .
O10 Gd2 O2W 70.87(14) 4_565 .
O2 Gd2 O2W 69.56(13) . .
O9 Gd2 O13 75.24(14) 8_745 .
O3 Gd2 O13 126.05(12) 3_635 .
O8 Gd2 O13 83.73(12) . .
O10 Gd2 O13 72.39(13) 4_565 .
O2 Gd2 O13 145.27(13) . .
O2W Gd2 O13 128.54(13) . .
O9 Gd2 O14 124.76(14) 8_745 .
O3 Gd2 O14 74.46(12) 3_635 .
O8 Gd2 O14 72.26(12) . .
O10 Gd2 O14 72.57(13) 4_565 .
O2 Gd2 O14 137.51(12) . .
O2W Gd2 O14 139.34(13) . .
O13 Gd2 O14 52.04(12) . .
O9 Gd2 C33 100.83(17) 8_745 .
O3 Gd2 C33 99.92(15) 3_635 .
O8 Gd2 C33 78.90(14) . .
O10 Gd2 C33 68.14(15) 4_565 .
O2 Gd2 C33 152.40(14) . .
O2W Gd2 C33 138.04(14) . .
O13 Gd2 C33 26.17(14) . .
O14 Gd2 C33 26.06(14) . .
C1 O1 Gd1 134.5(3) . .
Gd1 O1W H1WB 119.0 . .
Gd1 O1W H1WA 105.9 . .
H1WB O1W H1WA 108.0 . .
C1 O2 Gd2 147.0(3) . .
Gd2 O2W H2WB 111.4 . .
Gd2 O2W H2WA 104.8 . .
H2WB O2W H2WA 109.6 . .
C14 O3 Gd2 162.8(3) . 4_664
C14 O4 Gd1 112.8(3) . 4_664
C13 O5 C16 116.4(4) . .
C6 O6 C15 118.5(4) . .
C17 O7 Gd1 106.9(3) . .
C17 O8 Gd2 167.4(3) . .
C17 O8 Gd1 83.9(3) . .
Gd2 O8 Gd1 107.61(12) . .
C30 O9 Gd2 148.4(4) . 7_675
C30 O10 Gd2 156.0(4) . 3_644
C29 O11 C31 119.4(6) . .
C25 O11A C31A 119.0(10) . .
O11A C31A H31D 109.5 . .
O11A C31A H31E 109.5 . .
H31D C31A H31E 109.5 . .
O11A C31A H31F 109.5 . .
H31D C31A H31F 109.5 . .
H31E C31A H31F 109.5 . .
C22 O12 C32 117.5(4) . .
C33 O13 Gd2 94.7(3) . .
C33 O14 Gd2 91.3(3) . .
C38 O15 C40 118.4(7) . .
Gd1 O16 Gd1 110.57(12) . 8_746
Gd1 O16 Gd1 106.85(12) . 2_755
Gd1 O16 Gd1 105.06(12) 8_746 2_755
Gd1 O16 H16D 86.2 . .
Gd1 O16 H16D 121.1 8_746 .
Gd1 O16 H16D 123.9 2_755 .
O2 C1 O1 123.5(5) . .
O2 C1 C2 117.0(4) . .
O1 C1 C2 119.5(4) . .
C7 C2 C3 119.3(5) . .
C7 C2 C1 118.8(4) . .
C3 C2 C1 121.9(5) . .
C4 C3 C2 119.3(5) . .
C4 C3 H3A 120.3 . .
C2 C3 H3A 120.3 . .
C5 C4 C3 122.2(5) . .
C5 C4 H4A 118.9 . .
C3 C4 H4A 118.9 . .
C4 C5 C6 118.4(5) . .
C4 C5 C8 122.4(4) . .
C6 C5 C8 119.2(4) . .
O6 C6 C7 124.6(5) . .
O6 C6 C5 115.2(4) . .
C7 C6 C5 120.2(5) . .
C6 C7 C2 120.6(5) . .
C6 C7 H7A 119.7 . .
C2 C7 H7A 119.7 . .
C9 C8 C13 117.7(4) . .
C9 C8 C5 120.4(4) . .
C13 C8 C5 121.9(5) . .
C10 C9 C8 122.2(5) . .
C10 C9 H9A 118.9 . .
C8 C9 H9A 118.9 . .
C9 C10 C11 119.0(5) . .
C9 C10 H10A 120.5 . .
C11 C10 H10A 120.5 . .
C12 C11 C10 120.0(4) . .
C12 C11 C14 121.0(4) . .
C10 C11 C14 119.0(4) . .
C13 C12 C11 119.9(4) . .
C13 C12 H12A 120.0 . .
C11 C12 H12A 120.0 . .
O5 C13 C12 124.2(5) . .
O5 C13 C8 114.7(4) . .
C12 C13 C8 121.1(5) . .
O3 C14 O4 120.0(5) . .
O3 C14 C11 119.8(4) . .
O4 C14 C11 120.2(4) . .
O6 C15 H15A 109.5 . .
O6 C15 H15B 109.5 . .
H15A C15 H15B 109.5 . .
O6 C15 H15C 109.5 . .
H15A C15 H15C 109.5 . .
H15B C15 H15C 109.5 . .
O5 C16 H16A 109.5 . .
O5 C16 H16B 109.5 . .
H16A C16 H16B 109.5 . .
O5 C16 H16C 109.5 . .
H16A C16 H16C 109.5 . .
H16B C16 H16C 109.5 . .
O7 C17 O8 120.6(5) . .
O7 C17 C18 118.5(4) . .
O8 C17 C18 120.9(4) . .
O7 C17 Gd1 49.5(2) . .
O8 C17 Gd1 71.1(3) . .
C18 C17 Gd1 167.9(3) . .
C23 C18 C19 121.4(5) . .
C23 C18 C17 120.8(4) . .
C19 C18 C17 117.7(5) . .
C20 C19 C18 118.7(5) . .
C20 C19 H19A 120.6 . .
C18 C19 H19A 120.6 . .
C21 C20 C19 121.1(5) . .
C21 C20 H20A 119.4 . .
C19 C20 H20A 119.4 . .
C20 C21 C22 119.1(5) . .
C20 C21 C24 120.6(5) . .
C22 C21 C24 120.2(5) . .
O12 C22 C23 124.5(5) . .
O12 C22 C21 115.0(4) . .
C23 C22 C21 120.4(5) . .
C18 C23 C22 119.1(5) . .
C18 C23 H23A 120.4 . .
C22 C23 H23A 120.4 . .
C25 C24 C29 119.4(5) . .
C25 C24 C21 121.2(5) . .
C29 C24 C21 119.4(5) . .
O11A C25 C24 117.1(6) . .
O11A C25 C26 121.9(6) . .
C24 C25 C26 120.8(5) . .
C27 C26 C25 119.9(5) . .
C27 C26 H26A 120.1 . .
C25 C26 H26A 120.1 . .
C26 C27 C28 120.6(5) . .
C26 C27 C30 120.0(4) . .
C28 C27 C30 119.4(4) . .
C27 C28 C29 118.9(5) . .
C27 C28 H28A 120.6 . .
C29 C28 H28A 120.6 . .
O11 C29 C28 122.0(5) . .
O11 C29 C24 117.5(5) . .
C28 C29 C24 120.5(5) . .
O10 C30 O9 124.8(5) . .
O10 C30 C27 117.5(5) . .
O9 C30 C27 117.6(4) . .
O12 C32 H32A 109.5 . .
O12 C32 H32B 109.5 . .
H32A C32 H32B 109.5 . .
O12 C32 H32C 109.5 . .
H32A C32 H32C 109.5 . .
H32B C32 H32C 109.5 . .
O14 C33 O13 121.1(5) . .
O14 C33 C34 119.9(5) . .
O13 C33 C34 118.9(5) . .
O14 C33 Gd2 62.7(3) . .
O13 C33 Gd2 59.1(3) . .
C34 C33 Gd2 169.5(4) . .
C35 C34 C39 119.3(6) . .
C35 C34 C33 119.0(6) . .
C39 C34 C33 121.7(6) . .
C34 C35 C36 119.8(7) . .
C34 C35 H35A 120.1 . .
C36 C35 H35A 120.1 . .
C37 C36 C35 121.0(8) . .
C37 C36 H36A 119.5 . .
C35 C36 H36A 119.5 . .
C38 C37 C36 117.6(7) . .
C38 C37 C37 124.4(7) . 2_655
C36 C37 C37 117.8(7) . 2_655
C37 C38 O15 113.9(7) . .
C37 C38 C39 122.1(8) . .
O15 C38 C39 123.8(8) . .
C34 C39 C38 119.9(8) . .
C34 C39 H39A 120.0 . .
C38 C39 H39A 120.0 . .
O15 C40 H40A 109.5 . .
O15 C40 H40B 109.5 . .
H40A C40 H40B 109.5 . .
O15 C40 H40C 109.5 . .
H40A C40 H40C 109.5 . .
H40B C40 H40C 109.5 . .
O17 C41 N1 129.2(17) . .
O17 C41 H41A 115.4 . .
N1 C41 H41A 115.4 . .
C41 N1 C43 124.1(16) . .
C41 N1 C42 106.1(17) . .
C43 N1 C42 129.8(19) . .
N1 C42 H42A 109.5 . .
N1 C42 H42B 109.5 . .
H42A C42 H42B 109.5 . .
N1 C42 H42C 109.5 . .
H42A C42 H42C 109.5 . .
H42B C42 H42C 109.5 . .
N1 C43 H43A 109.5 . .
N1 C43 H43B 109.5 . .
H43A C43 H43B 109.5 . .
N1 C43 H43C 109.5 . .
H43A C43 H43C 109.5 . .
H43B C43 H43C 109.5 . .

loop_
_geom_bond_atom_site_label_1
_geom_bond_atom_site_label_2
_geom_bond_distance
_geom_bond_site_symmetry_2
Gd1 O16 2.323(3) .
Gd1 O1 2.356(3) .
Gd1 O7 2.361(4) .
Gd1 O16 2.389(3) 7_676
Gd1 O1W 2.399(3) .
Gd1 O4 2.490(3) 3_635
Gd1 O16 2.490(3) 2_755
Gd1 O8 2.828(3) .
Gd1 C17 2.972(5) .
Gd1 Gd1 3.8669(5) 2_755
Gd1 Gd1 3.8732(4) 7_676
Gd1 Gd1 3.8732(4) 8_746
Gd1 H16D 2.4346 .
Gd2 O9 2.271(4) 8_745
Gd2 O3 2.297(3) 3_635
Gd2 O8 2.314(3) .
Gd2 O10 2.315(3) 4_565
Gd2 O2 2.386(4) .
Gd2 O2W 2.423(4) .
Gd2 O13 2.465(3) .
Gd2 O14 2.544(3) .
Gd2 C33 2.863(5) .
O1 C1 1.268(6) .
O1W H1WB 0.8302 .
O1W H1WA 0.8303 .
O2 C1 1.257(6) .
O2W H2WB 0.8299 .
O2W H2WA 0.8304 .
O3 C14 1.246(6) .
O3 Gd2 2.297(3) 4_664
O4 C14 1.268(6) .
O4 Gd1 2.490(3) 4_664
O5 C13 1.372(6) .
O5 C16 1.437(6) .
O6 C6 1.362(6) .
O6 C15 1.407(7) .
O7 C17 1.246(6) .
O8 C17 1.265(6) .
O9 C30 1.240(6) .
O9 Gd2 2.271(4) 7_675
O10 C30 1.236(6) .
O10 Gd2 2.315(3) 3_644
O11 C29 1.356(8) .
O11 C31 1.419(12) .
C31 H31A 0.9800 .
C31 H31B 0.9800 .
C31 H31C 0.9800 .
O11A C25 1.339(12) .
O11A C31A 1.41(2) .
C31A H31D 0.9800 .
C31A H31E 0.9800 .
C31A H31F 0.9800 .
O12 C22 1.354(6) .
O12 C32 1.427(7) .
O13 C33 1.267(7) .
O14 C33 1.258(7) .
O15 C38 1.356(10) .
O15 C40 1.396(11) .
O16 Gd1 2.389(3) 8_746
O16 Gd1 2.491(3) 2_755
O16 H16D 0.8972 .
C1 C2 1.508(7) .
C2 C7 1.397(7) .
C2 C3 1.398(7) .
C3 C4 1.388(7) .
C3 H3A 0.9500 .
C4 C5 1.380(7) .
C4 H4A 0.9500 .
C5 C6 1.405(7) .
C5 C8 1.510(7) .
C6 C7 1.389(7) .
C7 H7A 0.9500 .
C8 C9 1.396(7) .
C8 C13 1.400(7) .
C9 C10 1.383(7) .
C9 H9A 0.9500 .
C10 C11 1.400(7) .
C10 H10A 0.9500 .
C11 C12 1.392(7) .
C11 C14 1.500(7) .
C12 C13 1.390(7) .
C12 H12A 0.9500 .
C15 H15A 0.9800 .
C15 H15B 0.9800 .
C15 H15C 0.9800 .
C16 H16A 0.9800 .
C16 H16B 0.9800 .
C16 H16C 0.9800 .
C17 C18 1.502(7) .
C18 C23 1.390(7) .
C18 C19 1.393(7) .
C19 C20 1.391(8) .
C19 H19A 0.9500 .
C20 C21 1.389(8) .
C20 H20A 0.9500 .
C21 C22 1.405(7) .
C21 C24 1.488(7) .
C22 C23 1.391(7) .
C23 H23A 0.9500 .
C24 C25 1.369(8) .
C24 C29 1.407(8) .
C25 C26 1.394(7) .
C26 C27 1.383(7) .
C26 H26A 0.9500 .
C27 C28 1.395(7) .
C27 C30 1.503(7) .
C28 C29 1.399(7) .
C28 H28A 0.9500 .
C32 H32A 0.9800 .
C32 H32B 0.9800 .
C32 H32C 0.9800 .
C33 C34 1.501(8) .
C34 C35 1.345(10) .
C34 C39 1.380(9) .
C35 C36 1.403(10) .
C35 H35A 0.9500 .
C36 C37 1.385(11) .
C36 H36A 0.9500 .
C37 C38 1.340(12) .
C37 C37 1.484(14) 2_655
C38 C39 1.383(10) .
C39 H39A 0.9500 .
C40 H40A 0.9800 .
C40 H40B 0.9800 .
C40 H40C 0.9800 .
O17 C41 1.199(10) .
C41 N1 1.372(10) .
C41 H41A 0.9500 .
N1 C43 1.479(10) .
N1 C42 1.487(10) .
C42 H42A 0.9800 .
C42 H42B 0.9800 .
C42 H42C 0.9800 .
C43 H43A 0.9800 .
C43 H43B 0.9800 .
C43 H43C 0.9800 .
